data_1522107
loop_
_publ_author_name
'Vente, J.F.'
'Battle, P.D.'

_publ_section_title
;
 Structural chemistry and electronic properties of the hexagonal
 perovskites Ba Ir1-x Cox O3-d (x = 0.5, 0.7, 0.8)
;
_journal_name_full 'Journal of Solid State Chemistry'
_journal_page_first 361
_journal_page_last 373
_journal_volume 152
_journal_year 2000
_chemical_formula_sum 'Ba Co0.8 Ir0.2 O2.83'
_chemical_name_systematic 'Ba Ir0.2 Co0.8 O2.83'
_space_group_IT_number 164
_symmetry_space_group_name_Hall '-P 3 2"'
_symmetry_space_group_name_H-M 'P -3 m 1'
_cell_angle_alpha 90
_cell_angle_beta 90
_cell_angle_gamma 120
_cell_formula_units_Z 5
_cell_length_a 5.7179
_cell_length_b 5.7179
_cell_length_c 11.9865
_cell_volume 339.388
_citation_journal_id_ASTM JSSCBI
_cod_data_source_file Vente_JSSCBI_2000_1898.cif
_cod_data_source_block Ba1Co0.8Ir0.2O2.83
_cod_original_cell_volume 339.3877
_cod_original_formula_sum 'Ba1 Co0.8 Ir0.2 O2.83'
_cod_database_code 1522107

loop_
_symmetry_equiv_pos_as_xyz
x,y,z
-y,x-y,z
-x+y,-x,z
y,x,-z
-x,-x+y,-z
x-y,-y,-z
-x,-y,-z
y,-x+y,-z
x-y,x,-z
-y,-x,z
x,x-y,z
-x+y,y,z

loop_
_atom_site_label
_atom_site_type_symbol
_atom_site_fract_x
_atom_site_fract_y
_atom_site_fract_z
_atom_site_occupancy
_atom_site_U_iso_or_equiv
O2 O-2 0.5 0.5 0 0.15 0.0
Ir2 Ir+5 0 0 0.2885 0.246 0.0
Ba3 Ba+2 0.3333 0.6667 0.4129 1 0.0
Co2 Co+3 0 0 0.2885 0.754 0.0
Ba2 Ba+2 0.3333 0.6667 0.7777 1 0.0
O1 O-2 0.3333 0.6667 -0.0072 0.85 0.0
Ir1 Ir+5 0 0 0.5 0.51 0.0
Co3 Co+3 0.3333 0.6667 0.1327 1 0.0
O3 O-2 0.1626 0.8374 0.1955 1 0.0
O4 O-2 0.1514 0.8486 0.6031 1 0.0
Co1 Co+3 0 0 0.5 0.49 0.0
Ba1 Ba+2 0 0 0 1 0.0
